data_4515267
loop_
_publ_author_name
'Golden, Jessica H.'
'Estergreen, Laura'
'Porter, Tyler'
'Tadle, Abegail C.'
'Sylvinson M. R., Daniel'
'Facendola, John W.'
'Kubiak, Clifford P.'
'Bradforth, Stephen E.'
'Thompson, Mark E.'

_publ_section_title
;
 Symmetry-Breaking Charge Transfer in Boron Dipyridylmethene (DIPYR)
 Dimers
;
_journal_issue 3
_journal_name_full 'ACS Applied Energy Materials'
_journal_page_first 1083
_journal_paper_doi 10.1021/acsaem.7b00214
_journal_volume 1
_journal_year 2018
_chemical_formula_moiety 'C22 H16 B2 F4 N4'
_chemical_formula_sum 'C22 H16 B2 F4 N4'
_chemical_formula_weight 434.01
_space_group_crystal_system monoclinic
_space_group_IT_number 14
_space_group_name_Hall '-P 2ybc'
_space_group_name_H-M_alt 'P 1 21/c 1'
_atom_sites_solution_hydrogens geom
_cell_angle_alpha 90
_cell_angle_beta 110.1700(10)
_cell_angle_gamma 90
_cell_formula_units_Z 4
_cell_length_a 11.8505(5)
_cell_length_b 12.9199(6)
_cell_length_c 13.3596(6)
_cell_measurement_reflns_used 9855
_cell_measurement_temperature 100(2)
_cell_measurement_theta_max 30.5796
_cell_measurement_theta_min 2.2633
_cell_volume 1920.01(15)
_computing_cell_refinement 'APEX2 v2014.11-0 (Bruker AXS, 2014)'
_computing_data_collection 'Bruker Instrument Service v2012.12.0.3 (Bruker AXS, 2012)'
_computing_data_reduction 'SAINT V8.34A (Bruker AXS, 2013)'
_computing_structure_refinement 'SHELXL-2016/6 (Sheldrick, 2016)'
_computing_structure_solution 'SHELXTL XT 2014/4 (Bruker AXS, 2014)'
_diffrn_ambient_temperature 100(2)
_diffrn_detector_area_resol_mean 8.3333
_diffrn_measured_fraction_theta_full 1.000
_diffrn_measured_fraction_theta_max 0.996
_diffrn_measurement_device_type 'Bruker APEX II CCD'
_diffrn_measurement_method 'omega- and phi-scans'
_diffrn_radiation_monochromator 'TRIUMPH curved-crystal'
_diffrn_radiation_type MoK\a
_diffrn_radiation_wavelength 0.71073
_diffrn_reflns_av_R_equivalents 0.0210
_diffrn_reflns_av_unetI/netI 0.0120
_diffrn_reflns_Laue_measured_fraction_full 1.000
_diffrn_reflns_Laue_measured_fraction_max 0.996
_diffrn_reflns_limit_h_max 16
_diffrn_reflns_limit_h_min -16
_diffrn_reflns_limit_k_max 18
_diffrn_reflns_limit_k_min -18
_diffrn_reflns_limit_l_max 19
_diffrn_reflns_limit_l_min -19
_diffrn_reflns_number 47146
_diffrn_reflns_point_group_measured_fraction_full 1.000
_diffrn_reflns_point_group_measured_fraction_max 0.996
_diffrn_reflns_theta_full 27.500
_diffrn_reflns_theta_max 30.585
_diffrn_reflns_theta_min 1.831
_diffrn_source 'fine-focus tube'
_exptl_absorpt_coefficient_mu 0.117
_exptl_absorpt_correction_T_max 0.94
_exptl_absorpt_correction_T_min 0.88
_exptl_absorpt_correction_type multi-scan
_exptl_absorpt_process_details 'SADABS 2014/5 (Bruker AXS, 2014)'
_exptl_crystal_colour 'light gold'
_exptl_crystal_density_diffrn 1.501
_exptl_crystal_description prism
_exptl_crystal_F_000 888
_exptl_crystal_size_max 0.510
_exptl_crystal_size_mid 0.510
_exptl_crystal_size_min 0.490
_refine_diff_density_max 0.420
_refine_diff_density_min -0.281
_refine_diff_density_rms 0.058
_refine_ls_extinction_method none
_refine_ls_goodness_of_fit_ref 1.043
_refine_ls_hydrogen_treatment constr
_refine_ls_matrix_type full
_refine_ls_number_parameters 289
_refine_ls_number_reflns 5886
_refine_ls_number_restraints 0
_refine_ls_restrained_S_all 1.043
_refine_ls_R_factor_all 0.0409
_refine_ls_R_factor_gt 0.0365
_refine_ls_shift/su_max 0.000
_refine_ls_shift/su_mean 0.000
_refine_ls_structure_factor_coef Fsqd
_refine_ls_weighting_details 'w=1/[\s^2^(Fo^2^)+(0.0606P)^2^+0.5782P] where P=(Fo^2^+2Fc^2^)/3'
_refine_ls_weighting_scheme calc
_refine_ls_wR_factor_gt 0.1020
_refine_ls_wR_factor_ref 0.1061
_reflns_Friedel_coverage 0.000
_reflns_number_gt 5254
_reflns_number_total 5886
_reflns_threshold_expression 'I > 2\s(I)'
_cod_data_source_file ae7b00214_si_003.cif
_cod_data_source_block bisBODIPYR
_cod_original_sg_symbol_H-M 'P 21/c'
_cod_database_code 4515267
_shelx_space_group_comment
;
The symmetry employed for this shelxl refinement is uniquely defined
by the following loop, which should always be used as a source of
symmetry information in preference to the above space-group names.
They are only intended as comments.
;
_shelx_estimated_absorpt_t_min 0.943
_shelx_estimated_absorpt_t_max 0.945

loop_
_space_group_symop_operation_xyz
'x, y, z'
'-x, y+1/2, -z+1/2'
'-x, -y, -z'
'x, -y-1/2, z-1/2'

loop_
_atom_site_label
_atom_site_type_symbol
_atom_site_fract_x
_atom_site_fract_y
_atom_site_fract_z
_atom_site_U_iso_or_equiv
_atom_site_adp_type
_atom_site_occupancy
_atom_site_site_symmetry_order
_atom_site_calc_flag
_atom_site_refinement_flags_posn
_atom_site_refinement_flags_adp
B1 B -0.06183(9) 0.35963(8) 0.16537(8) 0.01694(18) Uani 1 1 d . .
B2 B 0.57989(8) 0.31229(8) 0.35461(7) 0.01501(17) Uani 1 1 d . .
C1 C -0.05768(8) 0.17379(8) 0.10983(7) 0.01874(17) Uani 1 1 d . .
H1 H -0.142862 0.177284 0.079924 0.022 Uiso 1 1 calc R U
C2 C -0.00266(9) 0.08066(8) 0.11272(8) 0.02153(18) Uani 1 1 d . .
H2 H -0.048047 0.020464 0.083338 0.026 Uiso 1 1 calc R U
C3 C 0.12399(9) 0.07611(7) 0.16071(8) 0.02037(18) Uani 1 1 d . .
H3 H 0.164370 0.011575 0.167467 0.024 Uiso 1 1 calc R U
C4 C 0.18828(8) 0.16474(7) 0.19740(7) 0.01652(16) Uani 1 1 d . .
H4 H 0.273191 0.161014 0.230108 0.020 Uiso 1 1 calc R U
C5 C 0.12950(7) 0.26280(6) 0.18719(6) 0.01307(15) Uani 1 1 d . .
C6 C 0.19278(7) 0.35736(6) 0.20994(7) 0.01277(15) Uani 1 1 d . .
C7 C 0.13154(7) 0.45307(6) 0.18034(6) 0.01339(15) Uani 1 1 d . .
C8 C 0.19208(8) 0.54778(7) 0.17736(7) 0.01651(16) Uani 1 1 d . .
H8 H 0.277406 0.548843 0.200636 0.020 Uiso 1 1 calc R U
C9 C 0.12901(9) 0.63743(7) 0.14140(8) 0.01887(17) Uani 1 1 d . .
H9 H 0.170542 0.699819 0.139258 0.023 Uiso 1 1 calc R U
C10 C 0.00196(9) 0.63670(7) 0.10753(8) 0.01932(18) Uani 1 1 d . .
H10 H -0.043206 0.697886 0.081857 0.023 Uiso 1 1 calc R U
C11 C -0.05376(8) 0.54550(7) 0.11282(7) 0.01733(16) Uani 1 1 d . .
H11 H -0.139017 0.544292 0.090680 0.021 Uiso 1 1 calc R U
C12 C 0.59358(7) 0.36537(6) 0.17827(7) 0.01468(16) Uani 1 1 d . .
H12 H 0.678391 0.363836 0.212454 0.018 Uiso 1 1 calc R U
C13 C 0.54738(8) 0.38094(7) 0.07056(7) 0.01648(16) Uani 1 1 d . .
H13 H 0.598651 0.392191 0.030430 0.020 Uiso 1 1 calc R U
C14 C 0.42087(8) 0.37979(7) 0.02056(7) 0.01675(16) Uani 1 1 d . .
H14 H 0.386212 0.387547 -0.054593 0.020 Uiso 1 1 calc R U
C15 C 0.34850(8) 0.36754(7) 0.08023(7) 0.01513(16) Uani 1 1 d . .
H15 H 0.263709 0.366234 0.045914 0.018 Uiso 1 1 calc R U
C16 C 0.39848(7) 0.35669(6) 0.19344(6) 0.01208(15) Uani 1 1 d . .
C17 C 0.32634(7) 0.35515(6) 0.25837(7) 0.01238(15) Uani 1 1 d . .
C18 C 0.37926(7) 0.36228(6) 0.37065(7) 0.01258(15) Uani 1 1 d . .
C19 C 0.31029(8) 0.38620(7) 0.43652(7) 0.01625(16) Uani 1 1 d . .
H19 H 0.225284 0.391277 0.405754 0.020 Uiso 1 1 calc R U
C20 C 0.36553(8) 0.40190(7) 0.54362(7) 0.01854(17) Uani 1 1 d . .
H20 H 0.318925 0.419995 0.586335 0.022 Uiso 1 1 calc R U
C21 C 0.49132(8) 0.39137(7) 0.59103(7) 0.01819(17) Uani 1 1 d . .
H21 H 0.530457 0.401807 0.665390 0.022 Uiso 1 1 calc R U
C22 C 0.55502(8) 0.36576(7) 0.52691(7) 0.01586(16) Uani 1 1 d . .
H22 H 0.639678 0.357767 0.558059 0.019 Uiso 1 1 calc R U
F1 F -0.17858(5) 0.36082(5) 0.09454(6) 0.02879(15) Uani 1 1 d . .
F2 F -0.06126(6) 0.35965(4) 0.27007(5) 0.02563(14) Uani 1 1 d . .
F3 F 0.69621(5) 0.34982(5) 0.39905(5) 0.02384(14) Uani 1 1 d . .
F4 F 0.58006(6) 0.20437(4) 0.35331(4) 0.02297(13) Uani 1 1 d . .
N1 N 0.00548(6) 0.26245(6) 0.14851(6) 0.01436(14) Uani 1 1 d . .
N2 N 0.00809(6) 0.45592(6) 0.14864(6) 0.01401(14) Uani 1 1 d . .
N3 N 0.52188(6) 0.35192(5) 0.23865(6) 0.01261(13) Uani 1 1 d . .
N4 N 0.50165(6) 0.35115(5) 0.41943(6) 0.01320(14) Uani 1 1 d . .

loop_
_atom_site_aniso_label
_atom_site_aniso_U_11
_atom_site_aniso_U_22
_atom_site_aniso_U_33
_atom_site_aniso_U_23
_atom_site_aniso_U_13
_atom_site_aniso_U_12
B1 0.0109(4) 0.0185(4) 0.0228(5) 0.0022(3) 0.0076(3) 0.0009(3)
B2 0.0109(4) 0.0197(4) 0.0134(4) 0.0003(3) 0.0028(3) 0.0033(3)
C1 0.0146(4) 0.0231(4) 0.0192(4) -0.0041(3) 0.0068(3) -0.0067(3)
C2 0.0222(4) 0.0199(4) 0.0255(4) -0.0075(3) 0.0120(3) -0.0085(3)
C3 0.0227(4) 0.0158(4) 0.0275(4) -0.0026(3) 0.0148(4) -0.0017(3)
C4 0.0144(4) 0.0156(4) 0.0217(4) -0.0002(3) 0.0089(3) 0.0001(3)
C5 0.0103(3) 0.0156(4) 0.0141(3) -0.0006(3) 0.0052(3) -0.0006(3)
C6 0.0085(3) 0.0138(3) 0.0155(3) 0.0001(3) 0.0036(3) 0.0001(3)
C7 0.0103(3) 0.0155(4) 0.0142(3) 0.0001(3) 0.0040(3) 0.0004(3)
C8 0.0129(3) 0.0156(4) 0.0203(4) 0.0001(3) 0.0049(3) -0.0004(3)
C9 0.0193(4) 0.0156(4) 0.0219(4) 0.0014(3) 0.0074(3) 0.0001(3)
C10 0.0190(4) 0.0180(4) 0.0210(4) 0.0043(3) 0.0069(3) 0.0051(3)
C11 0.0136(4) 0.0206(4) 0.0178(4) 0.0043(3) 0.0054(3) 0.0049(3)
C12 0.0111(3) 0.0155(4) 0.0186(4) -0.0005(3) 0.0067(3) -0.0006(3)
C13 0.0168(4) 0.0167(4) 0.0183(4) 0.0016(3) 0.0090(3) -0.0001(3)
C14 0.0183(4) 0.0174(4) 0.0143(4) 0.0023(3) 0.0054(3) 0.0011(3)
C15 0.0126(3) 0.0171(4) 0.0140(4) 0.0016(3) 0.0024(3) 0.0009(3)
C16 0.0095(3) 0.0121(3) 0.0138(3) 0.0004(2) 0.0029(3) 0.0000(2)
C17 0.0086(3) 0.0137(3) 0.0143(3) 0.0003(3) 0.0033(3) 0.0003(2)
C18 0.0110(3) 0.0119(3) 0.0151(4) 0.0004(3) 0.0048(3) 0.0000(2)
C19 0.0145(4) 0.0178(4) 0.0185(4) 0.0009(3) 0.0083(3) 0.0007(3)
C20 0.0213(4) 0.0193(4) 0.0185(4) -0.0001(3) 0.0112(3) -0.0002(3)
C21 0.0217(4) 0.0187(4) 0.0138(4) -0.0009(3) 0.0057(3) -0.0013(3)
C22 0.0151(4) 0.0170(4) 0.0132(4) 0.0000(3) 0.0021(3) -0.0004(3)
F1 0.0084(2) 0.0287(3) 0.0455(4) 0.0052(3) 0.0045(2) -0.0001(2)
F2 0.0371(4) 0.0195(3) 0.0309(3) 0.0030(2) 0.0253(3) 0.0033(2)
F3 0.0089(2) 0.0423(4) 0.0180(3) -0.0033(2) 0.00163(19) 0.0011(2)
F4 0.0319(3) 0.0188(3) 0.0190(3) 0.0036(2) 0.0099(2) 0.0110(2)
N1 0.0100(3) 0.0171(3) 0.0164(3) -0.0010(2) 0.0051(2) -0.0020(2)
N2 0.0100(3) 0.0165(3) 0.0155(3) 0.0020(2) 0.0044(2) 0.0018(2)
N3 0.0093(3) 0.0147(3) 0.0136(3) 0.0001(2) 0.0037(2) 0.0005(2)
N4 0.0113(3) 0.0146(3) 0.0126(3) 0.0000(2) 0.0027(2) 0.0006(2)

loop_
_atom_type_symbol
_atom_type_description
_atom_type_scat_dispersion_real
_atom_type_scat_dispersion_imag
_atom_type_scat_source
C C 0.0033 0.0016 'International Tables Vol C Tables 4.2.6.8 and 6.1.1.4'
B B 0.0013 0.0007 'International Tables Vol C Tables 4.2.6.8 and 6.1.1.4'
N N 0.0061 0.0033 'International Tables Vol C Tables 4.2.6.8 and 6.1.1.4'
F F 0.0171 0.0103 'International Tables Vol C Tables 4.2.6.8 and 6.1.1.4'
H H 0.0000 0.0000 'International Tables Vol C Tables 4.2.6.8 and 6.1.1.4'

loop_
_geom_angle_atom_site_label_1
_geom_angle_atom_site_label_2
_geom_angle_atom_site_label_3
_geom_angle
F1 B1 F2 110.12(8)
F1 B1 N1 110.78(8)
F2 B1 N1 108.77(7)
F1 B1 N2 110.53(7)
F2 B1 N2 108.99(8)
N1 B1 N2 107.58(7)
F3 B2 F4 110.45(7)
F3 B2 N3 110.21(7)
F4 B2 N3 108.66(7)
F3 B2 N4 110.15(7)
F4 B2 N4 109.50(7)
N3 B2 N4 107.83(7)
C2 C1 N1 122.30(8)
C2 C1 H1 118.8
N1 C1 H1 118.8
C1 C2 C3 118.15(8)
C1 C2 H2 120.9
C3 C2 H2 120.9
C4 C3 C2 119.98(8)
C4 C3 H3 120.0
C2 C3 H3 120.0
C3 C4 C5 120.96(8)
C3 C4 H4 119.5
C5 C4 H4 119.5
N1 C5 C6 120.13(7)
N1 C5 C4 117.00(7)
C6 C5 C4 122.79(7)
C5 C6 C7 120.78(7)
C5 C6 C17 118.90(7)
C7 C6 C17 120.16(7)
N2 C7 C6 119.75(7)
N2 C7 C8 117.40(7)
C6 C7 C8 122.79(7)
C9 C8 C7 121.03(8)
C9 C8 H8 119.5
C7 C8 H8 119.5
C8 C9 C10 119.83(8)
C8 C9 H9 120.1
C10 C9 H9 120.1
C11 C10 C9 118.03(8)
C11 C10 H10 121.0
C9 C10 H10 121.0
C10 C11 N2 122.64(8)
C10 C11 H11 118.7
N2 C11 H11 118.7
C13 C12 N3 122.29(8)
C13 C12 H12 118.9
N3 C12 H12 118.9
C12 C13 C14 118.04(8)
C12 C13 H13 121.0
C14 C13 H13 121.0
C15 C14 C13 120.10(8)
C15 C14 H14 119.9
C13 C14 H14 119.9
C14 C15 C16 120.97(8)
C14 C15 H15 119.5
C16 C15 H15 119.5
N3 C16 C17 120.39(7)
N3 C16 C15 117.30(7)
C17 C16 C15 122.26(7)
C16 C17 C18 120.60(7)
C16 C17 C6 120.70(7)
C18 C17 C6 118.38(7)
N4 C18 C17 120.28(7)
N4 C18 C19 117.69(7)
C17 C18 C19 121.95(7)
C20 C19 C18 120.55(8)
C20 C19 H19 119.7
C18 C19 H19 119.7
C19 C20 C21 120.37(8)
C19 C20 H20 119.8
C21 C20 H20 119.8
C22 C21 C20 118.01(8)
C22 C21 H21 121.0
C20 C21 H21 121.0
C21 C22 N4 122.49(8)
C21 C22 H22 118.8
N4 C22 H22 118.8
C1 N1 C5 121.16(7)
C1 N1 B1 119.51(7)
C5 N1 B1 118.66(7)
C11 N2 C7 121.05(7)
C11 N2 B1 118.75(7)
C7 N2 B1 119.84(7)
C12 N3 C16 121.09(7)
C12 N3 B2 118.65(7)
C16 N3 B2 119.42(7)
C22 N4 C18 120.84(7)
C22 N4 B2 118.73(7)
C18 N4 B2 120.22(7)

loop_
_geom_bond_atom_site_label_1
_geom_bond_atom_site_label_2
_geom_bond_distance
B1 F1 1.3809(11)
B1 F2 1.3964(12)
B1 N1 1.5450(12)
B1 N2 1.5530(12)
B2 F3 1.3869(11)
B2 F4 1.3944(11)
B2 N3 1.5493(12)
B2 N4 1.5541(12)
C1 C2 1.3627(14)
C1 N1 1.3685(11)
C1 H1 0.9500
C2 C3 1.4155(13)
C2 H2 0.9500
C3 C4 1.3691(12)
C3 H3 0.9500
C4 C5 1.4295(11)
C4 H4 0.9500
C5 N1 1.3796(10)
C5 C6 1.4108(11)
C6 C7 1.4192(11)
C6 C17 1.4894(11)
C7 N2 1.3762(10)
C7 C8 1.4259(12)
C8 C9 1.3724(12)
C8 H8 0.9500
C9 C10 1.4148(13)
C9 H9 0.9500
C10 C11 1.3643(13)
C10 H10 0.9500
C11 N2 1.3653(11)
C11 H11 0.9500
C12 C13 1.3665(12)
C12 N3 1.3696(11)
C12 H12 0.9500
C13 C14 1.4154(12)
C13 H13 0.9500
C14 C15 1.3665(12)
C14 H14 0.9500
C15 C16 1.4284(11)
C15 H15 0.9500
C16 N3 1.3776(10)
C16 C17 1.4125(11)
C17 C18 1.4154(11)
C18 N4 1.3773(10)
C18 C19 1.4261(11)
C19 C20 1.3679(12)
C19 H19 0.9500
C20 C21 1.4109(13)
C20 H20 0.9500
C21 C22 1.3634(12)
C21 H21 0.9500
C22 N4 1.3679(11)
C22 H22 0.9500

loop_
_geom_torsion_atom_site_label_1
_geom_torsion_atom_site_label_2
_geom_torsion_atom_site_label_3
_geom_torsion_atom_site_label_4
_geom_torsion
N1 C1 C2 C3 2.05(14)
C1 C2 C3 C4 -3.53(14)
C2 C3 C4 C5 -0.57(14)
C3 C4 C5 N1 6.06(12)
C3 C4 C5 C6 -170.85(8)
N1 C5 C6 C7 -8.53(12)
C4 C5 C6 C7 168.29(8)
N1 C5 C6 C17 175.97(7)
C4 C5 C6 C17 -7.21(12)
C5 C6 C7 N2 12.96(12)
C17 C6 C7 N2 -171.60(7)
C5 C6 C7 C8 -164.27(8)
C17 C6 C7 C8 11.16(12)
N2 C7 C8 C9 -1.76(13)
C6 C7 C8 C9 175.53(8)
C7 C8 C9 C10 0.58(14)
C8 C9 C10 C11 0.51(14)
C9 C10 C11 N2 -0.39(14)
N3 C12 C13 C14 -1.92(13)
C12 C13 C14 C15 2.58(13)
C13 C14 C15 C16 0.58(13)
C14 C15 C16 N3 -4.37(12)
C14 C15 C16 C17 173.00(8)
N3 C16 C17 C18 8.26(11)
C15 C16 C17 C18 -169.03(8)
N3 C16 C17 C6 -178.31(7)
C15 C16 C17 C6 4.40(12)
C5 C6 C17 C16 91.71(10)
C7 C6 C17 C16 -83.81(10)
C5 C6 C17 C18 -94.71(9)
C7 C6 C17 C18 89.76(10)
C16 C17 C18 N4 -12.31(11)
C6 C17 C18 N4 174.11(7)
C16 C17 C18 C19 164.42(8)
C6 C17 C18 C19 -9.16(11)
N4 C18 C19 C20 2.85(12)
C17 C18 C19 C20 -173.97(8)
C18 C19 C20 C21 -2.04(14)
C19 C20 C21 C22 0.29(13)
C20 C21 C22 N4 0.63(13)
C2 C1 N1 C5 3.72(13)
C2 C1 N1 B1 -166.80(9)
C6 C5 N1 C1 169.38(8)
C4 C5 N1 C1 -7.61(12)
C6 C5 N1 B1 -20.01(11)
C4 C5 N1 B1 162.99(8)
F1 B1 N1 C1 -28.88(11)
F2 B1 N1 C1 92.30(9)
N2 B1 N1 C1 -149.79(8)
F1 B1 N1 C5 160.36(7)
F2 B1 N1 C5 -78.47(9)
N2 B1 N1 C5 39.45(10)
C10 C11 N2 C7 -0.86(13)
C10 C11 N2 B1 172.28(8)
C6 C7 N2 C11 -175.49(8)
C8 C7 N2 C11 1.89(12)
C6 C7 N2 B1 11.45(12)
C8 C7 N2 B1 -171.17(8)
F1 B1 N2 C11 30.39(11)
F2 B1 N2 C11 -90.76(9)
N1 B1 N2 C11 151.46(7)
F1 B1 N2 C7 -156.39(8)
F2 B1 N2 C7 82.46(9)
N1 B1 N2 C7 -35.32(10)
C13 C12 N3 C16 -2.03(12)
C13 C12 N3 B2 167.39(8)
C17 C16 N3 C12 -172.34(7)
C15 C16 N3 C12 5.08(11)
C17 C16 N3 B2 18.32(11)
C15 C16 N3 B2 -164.26(7)
F3 B2 N3 C12 33.75(10)
F4 B2 N3 C12 -87.40(9)
N4 B2 N3 C12 154.00(7)
F3 B2 N3 C16 -156.65(7)
F4 B2 N3 C16 82.20(9)
N4 B2 N3 C16 -36.40(10)
C21 C22 N4 C18 0.25(13)
C21 C22 N4 B2 -174.44(8)
C17 C18 N4 C22 174.92(7)
C19 C18 N4 C22 -1.95(11)
C17 C18 N4 B2 -10.47(11)
C19 C18 N4 B2 172.66(8)
F3 B2 N4 C22 -32.44(11)
F4 B2 N4 C22 89.21(9)
N3 B2 N4 C22 -152.73(7)
F3 B2 N4 C18 152.83(7)
F4 B2 N4 C18 -85.52(9)
N3 B2 N4 C18 32.54(10)
